data_4079936
loop_
_publ_author_name
'Dumke, A. Carolin'
'Pape, Tania'
'K\"osters, Jutta'
'Feldmann, Kai-Oliver'
'Schulte to Brinke, Christian'
'Hahn, F. Ekkehardt'

_publ_section_title
;
 Metal-Template-Controlled Stabilization of \b-Functionalized Isocyanides
;
_journal_issue 1
_journal_name_full Organometallics
_journal_page_first 289
_journal_paper_doi 10.1021/om301067v
_journal_volume 32
_journal_year 2013
_chemical_formula_sum 'C40 H36 Mo N2 O6 P2'
_chemical_formula_weight 798.59
_chemical_name_systematic
; 
 ? 
;
_space_group_IT_number 2
_symmetry_cell_setting triclinic
_symmetry_space_group_name_Hall '-P 1'
_symmetry_space_group_name_H-M 'P -1'
_atom_sites_solution_hydrogens geom
_atom_sites_solution_primary direct
_atom_sites_solution_secondary difmap
_audit_creation_method SHELXL-97
_cell_angle_alpha 98.6020(10)
_cell_angle_beta 105.1870(10)
_cell_angle_gamma 103.3640(10)
_cell_formula_units_Z 2
_cell_length_a 11.9644(5)
_cell_length_b 12.2905(5)
_cell_length_c 13.6395(6)
_cell_measurement_reflns_used 900
_cell_measurement_temperature 153(2)
_cell_measurement_theta_max 22.5
_cell_measurement_theta_min 1
_cell_volume 1835.45(14)
_computing_cell_refinement 'APEX2(Bruker AXS, 2007)'
_computing_data_collection 'APEX2(Bruker AXS, 2007)'
_computing_data_reduction 'SAINT,SADABS (Bruker AXS, 2007 )'
_computing_molecular_graphics
;
ORTEP3,L.J. Farrugia, J. Appl. Cryst. (1997) 30, 565
;
_computing_structure_refinement
;
SHELXL-97, G. M. Sheldrick, Acta Cryst. (2008) A64, 112-122
;
_computing_structure_solution
;
SHELXS-97 , G. M. Sheldrick, Acta Cryst. (2008) A64, 112-122
;
_diffrn_ambient_temperature 153(2)
_diffrn_detector_area_resol_mean 80
_diffrn_measured_fraction_theta_full 0.989
_diffrn_measured_fraction_theta_max 0.989
_diffrn_measurement_device_type 'CCD area detector'
_diffrn_measurement_method 'Omega and Phi scans'
_diffrn_radiation_monochromator graphite
_diffrn_radiation_source 'rotating anode'
_diffrn_radiation_type MoK\a
_diffrn_radiation_wavelength 0.71073
_diffrn_reflns_av_R_equivalents 0.0241
_diffrn_reflns_av_sigmaI/netI 0.0399
_diffrn_reflns_limit_h_max 16
_diffrn_reflns_limit_h_min -16
_diffrn_reflns_limit_k_max 17
_diffrn_reflns_limit_k_min -17
_diffrn_reflns_limit_l_max 19
_diffrn_reflns_limit_l_min -19
_diffrn_reflns_number 21265
_diffrn_reflns_theta_full 30.00
_diffrn_reflns_theta_max 30.00
_diffrn_reflns_theta_min 1.59
_exptl_absorpt_coefficient_mu 0.494
_exptl_absorpt_correction_T_max 0.9615
_exptl_absorpt_correction_T_min 0.9385
_exptl_absorpt_correction_type multi-scan
_exptl_absorpt_process_details
; 
 Corrections were done with the SADABS program, utilizing the none merged
 raw data obtained from the integration process. Integration and final cell
 refinement were done with SAINT.

 SADABS reports ratio of Tmin/Tmax = 0.856502  

;
_exptl_crystal_colour 'dark red'
_exptl_crystal_density_diffrn 1.445
_exptl_crystal_density_method 'not measured'
_exptl_crystal_description 'transparent block'
_exptl_crystal_F_000 820
_exptl_crystal_size_max 0.13
_exptl_crystal_size_mid 0.09
_exptl_crystal_size_min 0.08
_refine_diff_density_max 0.472
_refine_diff_density_min -0.485
_refine_diff_density_rms 0.086
_refine_ls_extinction_method none
_refine_ls_goodness_of_fit_ref 1.088
_refine_ls_hydrogen_treatment noref
_refine_ls_matrix_type full
_refine_ls_number_parameters 460
_refine_ls_number_reflns 10572
_refine_ls_number_restraints 0
_refine_ls_restrained_S_all 1.088
_refine_ls_R_factor_all 0.0355
_refine_ls_R_factor_gt 0.0313
_refine_ls_shift/su_max 0.002
_refine_ls_shift/su_mean 0.000
_refine_ls_structure_factor_coef Fsqd
_refine_ls_weighting_details 'calc w=1/[\s^2^(Fo^2^)+(0.0680P)^2^+0.1674P] where P=(Fo^2^+2Fc^2^)/3'
_refine_ls_weighting_scheme calc
_refine_ls_wR_factor_gt 0.1053
_refine_ls_wR_factor_ref 0.1086
_reflns_number_gt 9444
_reflns_number_total 10572
_reflns_threshold_expression >2sigma(I)
_cod_data_source_file om301067v_si_001.cif
_cod_data_source_block complex-[13]xTHF
_cod_original_cell_volume 1835.45(13)
_cod_original_sg_symbol_H-M P-1
_cod_database_code 4079936

loop_
_symmetry_equiv_pos_as_xyz
'x, y, z'
'-x, -y, -z'

loop_
_atom_site_label
_atom_site_type_symbol
_atom_site_fract_x
_atom_site_fract_y
_atom_site_fract_z
_atom_site_U_iso_or_equiv
_atom_site_adp_type
_atom_site_occupancy
_atom_site_symmetry_multiplicity
_atom_site_calc_flag
_atom_site_refinement_flags
Mo1 Mo 0.935861(12) 0.692606(12) 0.703641(10) 0.01578(5) Uani 1 1 d .
P1 P 0.76366(4) 0.77829(4) 0.66043(3) 0.01707(9) Uani 1 1 d .
P2 P 0.76528(4) 0.51479(4) 0.66854(3) 0.01703(9) Uani 1 1 d .
O1 O 0.69460(14) 0.55348(14) 0.34089(13) 0.0363(3) Uani 1 1 d .
O2 O 0.63316(15) 0.55242(18) 0.17726(14) 0.0489(5) Uani 1 1 d .
O3 O 1.13700(17) 0.92821(15) 0.76554(15) 0.0498(5) Uani 1 1 d .
O4 O 0.93653(17) 0.72522(14) 0.93771(11) 0.0397(4) Uani 1 1 d .
O5 O 1.14109(15) 0.57079(15) 0.75413(14) 0.0408(4) Uani 1 1 d .
N1 N 0.91552(15) 0.67486(14) 0.45798(12) 0.0240(3) Uani 1 1 d .
N2 N 0.71062(15) 0.58357(15) 0.26302(14) 0.0283(3) Uani 1 1 d .
C1 C 0.92613(16) 0.67680(16) 0.54609(14) 0.0202(3) Uani 1 1 d .
C2 C 0.92197(17) 0.70249(16) 0.36461(14) 0.0211(3) Uani 1 1 d .
C7 C 1.03064(18) 0.77564(17) 0.36519(15) 0.0259(4) Uani 1 1 d .
H3 H 1.0964 0.8029 0.4279 0.031 Uiso 1 1 calc R
C6 C 1.0433(2) 0.80878(19) 0.27516(17) 0.0339(5) Uani 1 1 d .
H4 H 1.1173 0.8590 0.2763 0.041 Uiso 1 1 calc R
C5 C 0.9477(2) 0.7687(2) 0.18307(16) 0.0371(5) Uani 1 1 d .
H5 H 0.9564 0.7922 0.1215 0.045 Uiso 1 1 calc R
C4 C 0.8408(2) 0.69512(19) 0.18056(15) 0.0317(4) Uani 1 1 d .
H6 H 0.7763 0.6669 0.1170 0.038 Uiso 1 1 calc R
C3 C 0.82665(17) 0.66170(16) 0.27099(14) 0.0225(3) Uani 1 1 d .
C8 C 1.06252(18) 0.84233(18) 0.74132(15) 0.0269(4) Uani 1 1 d .
C9 C 0.93677(17) 0.71378(16) 0.85259(15) 0.0236(4) Uani 1 1 d .
C10 C 1.06430(17) 0.61279(17) 0.73394(15) 0.0249(4) Uani 1 1 d .
C11 C 0.73404(16) 0.82114(15) 0.53553(13) 0.0192(3) Uani 1 1 d .
C12 C 0.82540(17) 0.90812(17) 0.52372(15) 0.0247(4) Uani 1 1 d .
H12 H 0.8966 0.9441 0.5808 0.030 Uiso 1 1 calc R
C13 C 0.81357(19) 0.94235(18) 0.43014(16) 0.0288(4) Uani 1 1 d .
H13 H 0.8759 1.0019 0.4236 0.035 Uiso 1 1 calc R
C14 C 0.7098(2) 0.88904(18) 0.34552(15) 0.0288(4) Uani 1 1 d .
H14 H 0.7015 0.9116 0.2810 0.035 Uiso 1 1 calc R
C15 C 0.61902(19) 0.80312(18) 0.35627(15) 0.0284(4) Uani 1 1 d .
H15 H 0.5482 0.7670 0.2989 0.034 Uiso 1 1 calc R
C16 C 0.63083(18) 0.76924(17) 0.45067(15) 0.0253(4) Uani 1 1 d .
H16 H 0.5679 0.7102 0.4571 0.030 Uiso 1 1 calc R
C17 C 0.75366(17) 0.90370(15) 0.74561(14) 0.0218(3) Uani 1 1 d .
C18 C 0.6570(2) 0.94955(19) 0.71564(19) 0.0335(4) Uani 1 1 d .
H18 H 0.5983 0.9181 0.6491 0.040 Uiso 1 1 calc R
C19 C 0.6458(2) 1.0403(2) 0.7818(2) 0.0441(6) Uani 1 1 d .
H19 H 0.5798 1.0711 0.7604 0.053 Uiso 1 1 calc R
C20 C 0.7308(3) 1.0867(2) 0.8795(2) 0.0433(6) Uani 1 1 d .
H20 H 0.7225 1.1484 0.9254 0.052 Uiso 1 1 calc R
C21 C 0.8269(3) 1.0427(2) 0.90940(19) 0.0429(6) Uani 1 1 d .
H21 H 0.8852 1.0745 0.9761 0.052 Uiso 1 1 calc R
C22 C 0.8397(2) 0.95193(18) 0.84296(16) 0.0310(4) Uani 1 1 d .
H22 H 0.9072 0.9229 0.8640 0.037 Uiso 1 1 calc R
C23 C 0.62371(15) 0.66993(15) 0.65413(14) 0.0202(3) Uani 1 1 d .
H23A H 0.6165 0.6736 0.7252 0.024 Uiso 1 1 calc R
H23B H 0.5528 0.6879 0.6108 0.024 Uiso 1 1 calc R
C24 C 0.62380(15) 0.54887(15) 0.60811(14) 0.0198(3) Uani 1 1 d .
H24A H 0.6113 0.5403 0.5324 0.024 Uiso 1 1 calc R
H24B H 0.5552 0.4929 0.6172 0.024 Uiso 1 1 calc R
C25 C 0.73907(16) 0.37740(15) 0.57906(14) 0.0201(3) Uani 1 1 d .
C26 C 0.76786(19) 0.37857(17) 0.48613(15) 0.0279(4) Uani 1 1 d .
H26 H 0.8091 0.4488 0.4742 0.033 Uiso 1 1 calc R
C27 C 0.7363(2) 0.27734(19) 0.41109(16) 0.0319(4) Uani 1 1 d .
H27 H 0.7554 0.2789 0.3478 0.038 Uiso 1 1 calc R
C28 C 0.67704(19) 0.17381(18) 0.42830(16) 0.0305(4) Uani 1 1 d .
H28 H 0.6544 0.1050 0.3766 0.037 Uiso 1 1 calc R
C29 C 0.65124(19) 0.17172(17) 0.52109(18) 0.0316(4) Uani 1 1 d .
H29 H 0.6123 0.1009 0.5336 0.038 Uiso 1 1 calc R
C30 C 0.68178(18) 0.27254(17) 0.59640(16) 0.0267(4) Uani 1 1 d .
H30 H 0.6636 0.2701 0.6599 0.032 Uiso 1 1 calc R
C31 C 0.74907(16) 0.46985(15) 0.78709(13) 0.0201(3) Uani 1 1 d .
C32 C 0.65003(18) 0.47048(17) 0.82230(15) 0.0256(4) Uani 1 1 d .
H32 H 0.5837 0.4910 0.7818 0.031 Uiso 1 1 calc R
C33 C 0.6476(2) 0.4413(2) 0.91662(17) 0.0353(5) Uani 1 1 d .
H33 H 0.5800 0.4425 0.9405 0.042 Uiso 1 1 calc R
C34 C 0.7436(2) 0.4103(2) 0.97580(17) 0.0367(5) Uani 1 1 d .
H34 H 0.7421 0.3907 1.0403 0.044 Uiso 1 1 calc R
C35 C 0.8421(2) 0.40817(19) 0.94052(17) 0.0343(5) Uani 1 1 d .
H35 H 0.9073 0.3858 0.9804 0.041 Uiso 1 1 calc R
C36 C 0.84532(18) 0.43860(17) 0.84714(16) 0.0271(4) Uani 1 1 d .
H36 H 0.9135 0.4382 0.8239 0.033 Uiso 1 1 calc R
C41 C 0.4119(3) 0.1801(3) -0.0417(2) 0.0620(8) Uani 1 1 d .
H41A H 0.3468 0.1068 -0.0646 0.074 Uiso 1 1 calc R
H41B H 0.3984 0.2247 -0.0962 0.074 Uiso 1 1 calc R
C42 C 0.4114(3) 0.2466(3) 0.0594(2) 0.0631(9) Uani 1 1 d .
H42A H 0.3376 0.2120 0.0765 0.076 Uiso 1 1 calc R
H42B H 0.4153 0.3272 0.0561 0.076 Uiso 1 1 calc R
C43 C 0.5220(3) 0.2402(3) 0.1390(2) 0.0586(8) Uani 1 1 d .
H43A H 0.5819 0.3166 0.1668 0.070 Uiso 1 1 calc R
H43B H 0.5009 0.2110 0.1976 0.070 Uiso 1 1 calc R
C44 C 0.5703(3) 0.1587(3) 0.0808(3) 0.0617(8) Uani 1 1 d .
H44A H 0.6597 0.1841 0.1043 0.074 Uiso 1 1 calc R
H44B H 0.5432 0.0807 0.0926 0.074 Uiso 1 1 calc R
O41 O 0.5248(2) 0.1587(2) -0.02592(19) 0.0692(6) Uani 1 1 d .

loop_
_atom_site_aniso_label
_atom_site_aniso_U_11
_atom_site_aniso_U_22
_atom_site_aniso_U_33
_atom_site_aniso_U_23
_atom_site_aniso_U_13
_atom_site_aniso_U_12
Mo1 0.01440(8) 0.01868(8) 0.01401(8) 0.00507(5) 0.00362(5) 0.00417(6)
P1 0.0166(2) 0.0174(2) 0.0170(2) 0.00435(16) 0.00435(16) 0.00506(16)
P2 0.01624(19) 0.0180(2) 0.0162(2) 0.00481(16) 0.00361(16) 0.00453(16)
O1 0.0306(8) 0.0421(9) 0.0382(9) 0.0141(7) 0.0141(7) 0.0067(7)
O2 0.0267(8) 0.0696(13) 0.0368(9) 0.0091(9) -0.0018(7) 0.0029(8)
O3 0.0423(10) 0.0387(10) 0.0519(11) 0.0120(8) 0.0078(8) -0.0136(8)
O4 0.0606(11) 0.0369(9) 0.0183(7) 0.0050(6) 0.0115(7) 0.0091(8)
O5 0.0348(8) 0.0465(10) 0.0498(10) 0.0163(8) 0.0123(7) 0.0253(8)
N1 0.0260(8) 0.0282(8) 0.0209(7) 0.0065(6) 0.0097(6) 0.0103(6)
N2 0.0235(8) 0.0321(9) 0.0298(9) 0.0050(7) 0.0069(7) 0.0113(7)
C1 0.0177(8) 0.0222(8) 0.0224(8) 0.0057(7) 0.0071(6) 0.0072(6)
C2 0.0254(8) 0.0243(8) 0.0172(8) 0.0059(6) 0.0079(7) 0.0117(7)
C7 0.0272(9) 0.0281(9) 0.0203(8) 0.0057(7) 0.0063(7) 0.0051(8)
C6 0.0370(11) 0.0346(11) 0.0293(10) 0.0087(8) 0.0147(9) 0.0028(9)
C5 0.0509(14) 0.0428(12) 0.0208(9) 0.0124(9) 0.0160(9) 0.0100(11)
C4 0.0395(11) 0.0345(11) 0.0176(8) 0.0049(7) 0.0039(8) 0.0099(9)
C3 0.0237(8) 0.0239(9) 0.0205(8) 0.0038(7) 0.0065(7) 0.0089(7)
C8 0.0244(9) 0.0293(10) 0.0243(9) 0.0094(7) 0.0048(7) 0.0035(7)
C9 0.0245(9) 0.0214(8) 0.0213(8) 0.0054(7) 0.0030(7) 0.0042(7)
C10 0.0244(9) 0.0251(9) 0.0258(9) 0.0069(7) 0.0078(7) 0.0068(7)
C11 0.0214(8) 0.0197(8) 0.0192(8) 0.0074(6) 0.0058(6) 0.0093(6)
C12 0.0234(9) 0.0257(9) 0.0245(9) 0.0086(7) 0.0061(7) 0.0052(7)
C13 0.0325(10) 0.0277(10) 0.0307(10) 0.0120(8) 0.0142(8) 0.0085(8)
C14 0.0399(11) 0.0297(10) 0.0224(9) 0.0107(8) 0.0110(8) 0.0157(9)
C15 0.0313(10) 0.0300(10) 0.0201(9) 0.0044(7) 0.0022(7) 0.0084(8)
C16 0.0258(9) 0.0238(9) 0.0234(9) 0.0063(7) 0.0036(7) 0.0051(7)
C17 0.0252(8) 0.0182(8) 0.0236(8) 0.0049(7) 0.0117(7) 0.0047(7)
C18 0.0299(10) 0.0301(10) 0.0413(12) 0.0039(9) 0.0116(9) 0.0122(8)
C19 0.0423(13) 0.0314(11) 0.0681(17) 0.0075(11) 0.0289(13) 0.0172(10)
C20 0.0572(15) 0.0244(10) 0.0548(15) -0.0011(10) 0.0350(13) 0.0098(10)
C21 0.0572(16) 0.0312(11) 0.0334(12) -0.0041(9) 0.0156(11) 0.0044(11)
C22 0.0384(11) 0.0239(9) 0.0260(10) 0.0017(8) 0.0066(8) 0.0059(8)
C23 0.0175(7) 0.0214(8) 0.0230(8) 0.0075(7) 0.0067(6) 0.0060(6)
C24 0.0167(7) 0.0205(8) 0.0193(8) 0.0045(6) 0.0018(6) 0.0042(6)
C25 0.0191(8) 0.0182(8) 0.0210(8) 0.0025(6) 0.0028(6) 0.0063(6)
C26 0.0353(10) 0.0225(9) 0.0252(9) 0.0052(7) 0.0094(8) 0.0068(8)
C27 0.0395(11) 0.0311(10) 0.0241(9) 0.0015(8) 0.0098(8) 0.0112(9)
C28 0.0287(10) 0.0247(9) 0.0310(10) -0.0040(8) 0.0019(8) 0.0090(8)
C29 0.0291(10) 0.0204(9) 0.0400(11) 0.0040(8) 0.0083(9) 0.0014(8)
C30 0.0249(9) 0.0232(9) 0.0312(10) 0.0059(7) 0.0102(8) 0.0038(7)
C31 0.0202(8) 0.0201(8) 0.0185(8) 0.0059(6) 0.0047(6) 0.0035(6)
C32 0.0244(9) 0.0293(9) 0.0246(9) 0.0097(7) 0.0082(7) 0.0071(7)
C33 0.0397(12) 0.0419(12) 0.0303(11) 0.0150(9) 0.0176(9) 0.0111(10)
C34 0.0435(13) 0.0404(12) 0.0248(10) 0.0163(9) 0.0081(9) 0.0064(10)
C35 0.0333(11) 0.0355(11) 0.0302(10) 0.0183(9) 0.0000(9) 0.0065(9)
C36 0.0234(9) 0.0294(10) 0.0291(9) 0.0129(8) 0.0052(7) 0.0081(8)
C41 0.067(2) 0.069(2) 0.0440(16) -0.0012(14) 0.0172(15) 0.0152(17)
C42 0.064(2) 0.081(2) 0.0455(16) -0.0014(15) 0.0171(15) 0.0336(18)
C43 0.068(2) 0.0635(19) 0.0473(16) 0.0059(14) 0.0195(14) 0.0253(16)
C44 0.063(2) 0.063(2) 0.072(2) 0.0181(17) 0.0337(17) 0.0256(16)
O41 0.0860(17) 0.0719(15) 0.0684(15) 0.0117(12) 0.0490(14) 0.0319(13)

loop_
_atom_type_symbol
_atom_type_description
_atom_type_scat_dispersion_real
_atom_type_scat_dispersion_imag
_atom_type_scat_source
C C 0.0033 0.0016 'International Tables Vol C Tables 4.2.6.8 and 6.1.1.4'
H H 0.0000 0.0000 'International Tables Vol C Tables 4.2.6.8 and 6.1.1.4'
N N 0.0061 0.0033 'International Tables Vol C Tables 4.2.6.8 and 6.1.1.4'
O O 0.0106 0.0060 'International Tables Vol C Tables 4.2.6.8 and 6.1.1.4'
P P 0.1023 0.0942 'International Tables Vol C Tables 4.2.6.8 and 6.1.1.4'
Mo Mo -1.6832 0.6857 'International Tables Vol C Tables 4.2.6.8 and 6.1.1.4'

loop_
_geom_angle_atom_site_label_1
_geom_angle_atom_site_label_2
_geom_angle_atom_site_label_3
_geom_angle
C8 Mo1 C10 89.76(8)
C8 Mo1 C9 89.19(8)
C10 Mo1 C9 90.37(8)
C8 Mo1 C1 90.63(8)
C10 Mo1 C1 93.55(7)
C9 Mo1 C1 176.07(7)
C8 Mo1 P1 94.46(6)
C10 Mo1 P1 175.74(6)
C9 Mo1 P1 90.27(6)
C1 Mo1 P1 85.83(5)
C8 Mo1 P2 173.68(6)
C10 Mo1 P2 94.57(6)
C9 Mo1 P2 86.18(6)
C1 Mo1 P2 93.70(5)
P1 Mo1 P2 81.276(15)
C11 P1 C17 100.80(8)
C11 P1 C23 106.34(8)
C17 P1 C23 100.74(8)
C11 P1 Mo1 115.47(6)
C17 P1 Mo1 123.18(6)
C23 P1 Mo1 108.37(6)
C31 P2 C25 102.34(8)
C31 P2 C24 105.93(8)
C25 P2 C24 99.17(8)
C31 P2 Mo1 113.13(6)
C25 P2 Mo1 126.62(6)
C24 P2 Mo1 107.37(6)
C1 N1 C2 164.7(2)
O1 N2 O2 123.32(18)
O1 N2 C3 119.24(17)
O2 N2 C3 117.44(17)
N1 C1 Mo1 174.34(16)
N1 C2 C7 117.17(17)
N1 C2 C3 123.92(17)
C7 C2 C3 118.91(16)
C6 C7 C2 120.53(18)
C7 C6 C5 120.0(2)
C4 C5 C6 120.29(19)
C5 C4 C3 120.23(19)
C4 C3 C2 120.00(18)
C4 C3 N2 117.47(17)
C2 C3 N2 122.53(17)
O3 C8 Mo1 178.22(19)
O4 C9 Mo1 179.5(2)
O5 C10 Mo1 177.29(19)
C16 C11 C12 118.45(16)
C16 C11 P1 124.50(14)
C12 C11 P1 116.95(13)
C13 C12 C11 121.07(18)
C12 C13 C14 119.82(19)
C15 C14 C13 119.61(18)
C14 C15 C16 120.47(19)
C11 C16 C15 120.57(18)
C22 C17 C18 118.89(18)
C22 C17 P1 120.63(15)
C18 C17 P1 120.44(15)
C19 C18 C17 120.6(2)
C18 C19 C20 120.2(2)
C21 C20 C19 119.6(2)
C20 C21 C22 120.7(2)
C21 C22 C17 120.0(2)
C24 C23 P1 111.51(12)
C23 C24 P2 113.21(12)
C30 C25 C26 118.83(17)
C30 C25 P2 122.12(14)
C26 C25 P2 118.80(14)
C27 C26 C25 120.33(19)
C28 C27 C26 120.29(19)
C29 C28 C27 119.61(18)
C28 C29 C30 120.55(19)
C29 C30 C25 120.35(19)
C32 C31 C36 119.13(17)
C32 C31 P2 123.83(14)
C36 C31 P2 116.98(14)
C31 C32 C33 120.37(19)
C34 C33 C32 120.1(2)
C33 C34 C35 119.8(2)
C36 C35 C34 120.1(2)
C35 C36 C31 120.43(19)
O41 C41 C42 107.8(3)
C41 C42 C43 105.0(3)
C44 C43 C42 104.5(3)
O41 C44 C43 106.6(3)
C41 O41 C44 107.4(2)

loop_
_geom_bond_atom_site_label_1
_geom_bond_atom_site_label_2
_geom_bond_distance
Mo1 C8 1.992(2)
Mo1 C10 1.995(2)
Mo1 C9 2.0060(19)
Mo1 C1 2.0983(18)
Mo1 P1 2.5007(5)
Mo1 P2 2.5068(5)
P1 C11 1.8286(18)
P1 C17 1.8337(18)
P1 C23 1.8559(18)
P2 C31 1.8273(18)
P2 C25 1.8377(18)
P2 C24 1.8493(18)
O1 N2 1.222(2)
O2 N2 1.228(2)
O3 C8 1.151(3)
O4 C9 1.149(2)
O5 C10 1.147(2)
N1 C1 1.171(2)
N1 C2 1.383(2)
N2 C3 1.461(3)
C2 C7 1.397(3)
C2 C3 1.401(3)
C7 C6 1.384(3)
C6 C5 1.389(3)
C5 C4 1.374(3)
C4 C3 1.396(3)
C11 C16 1.392(3)
C11 C12 1.403(3)
C12 C13 1.386(3)
C13 C14 1.397(3)
C14 C15 1.384(3)
C15 C16 1.394(3)
C17 C22 1.393(3)
C17 C18 1.394(3)
C18 C19 1.382(3)
C19 C20 1.389(4)
C20 C21 1.374(4)
C21 C22 1.393(3)
C23 C24 1.526(2)
C25 C30 1.398(3)
C25 C26 1.399(3)
C26 C27 1.392(3)
C27 C28 1.392(3)
C28 C29 1.381(3)
C29 C30 1.392(3)
C31 C32 1.391(3)
C31 C36 1.396(3)
C32 C33 1.392(3)
C33 C34 1.387(3)
C34 C35 1.388(3)
C35 C36 1.388(3)
C41 O41 1.403(4)
C41 C42 1.496(4)
C42 C43 1.502(4)
C43 C44 1.496(4)
C44 O41 1.414(4)
